data_7705518
loop_
_publ_author_name
'Guo, Zhifang'
'Blair, Victoria L.'
'Deacon, Glen B.'
'Junk, Peter C.'

_publ_section_title
;
 Widely contrasting outcomes from the use of
 tris(pentafluorophenyl)bismuth or pentafluorophenylsilver as oxidants in
 the reactions of lanthanoid metals with
 <i>N</i>,<i>N</i>'-diarylformamidines.
;
_journal_issue 39
_journal_name_full 'Dalton transactions (Cambridge, England : 2003)'
_journal_page_first 13588
_journal_page_last 13600
_journal_paper_doi 10.1039/d0dt03044a
_journal_volume 49
_journal_year 2020
_chemical_formula_moiety '2(C35 H27 Er F8 I N5 O), 3(C4 H8 O)'
_chemical_formula_sum 'C82 H78 Er2 F16 I2 N10 O5'
_chemical_formula_weight 2175.86
_space_group_crystal_system monoclinic
_space_group_IT_number 15
_space_group_name_Hall '-C 2yc'
_space_group_name_H-M_alt 'C 1 2/c 1'
_atom_sites_solution_hydrogens mixed
_atom_sites_solution_primary dual
_audit_creation_date 2018-10-04
_audit_creation_method
;
Olex2 1.2
(compiled 2018.05.29 svn.r3508 for OlexSys, GUI svn.r5506)
;
_audit_update_record
;
2020-08-21 deposited with the CCDC.	2020-09-16 downloaded from the CCDC.
;
_cell_angle_alpha 90
_cell_angle_beta 124.22(3)
_cell_angle_gamma 90
_cell_formula_units_Z 4
_cell_length_a 26.488(5)
_cell_length_b 20.872(4)
_cell_length_c 17.977(4)
_cell_measurement_reflns_used 7587
_cell_measurement_temperature 100(2)
_cell_measurement_theta_max 26
_cell_measurement_theta_min 1
_cell_volume 8218(4)
_computing_cell_refinement 'XDS (Kabsch, 1993)'
_computing_data_collection 'BluIce (McPhillips, 2002)'
_computing_data_reduction 'XDS (Kabsch, 1993)'
_computing_molecular_graphics 'X-Seed (Barbour, 2001)'
_computing_publication_material 'CIFTAB (Sheldrick, 1997)'
_computing_structure_refinement 'SHELXL-2014 (Sheldrick, 2014)'
_computing_structure_solution 'SHELXS-97 (Sheldrick, 1997)'
_diffrn_ambient_temperature 100(2)
_diffrn_measured_fraction_theta_full 0.941
_diffrn_measured_fraction_theta_max 0.936
_diffrn_measurement_device_type 'ADSC Quantum 210r'
_diffrn_measurement_method 'Phi Scan'
_diffrn_radiation_monochromator 'Silicon Double Crystal'
_diffrn_radiation_type Synchrotron
_diffrn_radiation_wavelength 0.71073
_diffrn_reflns_av_R_equivalents 0.1234
_diffrn_reflns_av_unetI/netI 0.0612
_diffrn_reflns_Laue_measured_fraction_full 0.941
_diffrn_reflns_Laue_measured_fraction_max 0.936
_diffrn_reflns_limit_h_max 32
_diffrn_reflns_limit_h_min -32
_diffrn_reflns_limit_k_max 25
_diffrn_reflns_limit_k_min -25
_diffrn_reflns_limit_l_max 19
_diffrn_reflns_limit_l_min -19
_diffrn_reflns_number 50296
_diffrn_reflns_point_group_measured_fraction_full 0.941
_diffrn_reflns_point_group_measured_fraction_max 0.936
_diffrn_reflns_theta_full 25.242
_diffrn_reflns_theta_max 26.032
_diffrn_reflns_theta_min 1.348
_diffrn_source 'MX1 Beamline Australian Synchrotron'
_diffrn_standards_number 0
_exptl_absorpt_coefficient_mu 2.874
_exptl_absorpt_correction_type multi-scan
_exptl_absorpt_process_details 'XDS(Kabsch, 1993)'
_exptl_crystal_colour pink
_exptl_crystal_colour_primary pink
_exptl_crystal_density_diffrn 1.759
_exptl_crystal_density_method 'not measured'
_exptl_crystal_description block
_exptl_crystal_F_000 4264
_exptl_crystal_size_max 0.08
_exptl_crystal_size_mid 0.04
_exptl_crystal_size_min 0.02
_exptl_transmission_factor_max 0.944
_exptl_transmission_factor_min 0.871
_refine_diff_density_max 5.413
_refine_diff_density_min -0.792
_refine_diff_density_rms 0.217
_refine_ls_extinction_method none
_refine_ls_goodness_of_fit_ref 1.094
_refine_ls_hydrogen_treatment mixed
_refine_ls_matrix_type full
_refine_ls_number_parameters 532
_refine_ls_number_reflns 7587
_refine_ls_number_restraints 1
_refine_ls_restrained_S_all 1.095
_refine_ls_R_factor_all 0.0816
_refine_ls_R_factor_gt 0.0778
_refine_ls_shift/su_max 0.001
_refine_ls_shift/su_mean 0.000
_refine_ls_structure_factor_coef Fsqd
_refine_ls_weighting_details 'w=1/[\s^2^(Fo^2^)+(0.1677P)^2^+15.8784P] where P=(Fo^2^+2Fc^2^)/3'
_refine_ls_weighting_scheme calc
_refine_ls_wR_factor_gt 0.2280
_refine_ls_wR_factor_ref 0.2335
_reflns_Friedel_coverage 0.000
_reflns_number_gt 6681
_reflns_number_total 7587
_reflns_threshold_expression 'I > 2\s(I)'
_cod_data_source_file d0dt03044a2.cif
_cod_data_source_block 1_CCDC6
_cod_depositor_comments
;
The following automatic conversions were performed:

data item '_exptl_absorpt_correction_type' value 'Multi-Scan' was
changed to 'multi-scan' in accordance with the
/home/data/users/saulius/crontab/automatic-downloads/rss-feeds/RSC/lib/dictionaries/cif_core.dic
dictionary named 'cif_core.dic' version 2.4.2 last updated on
2011-04-26.

Automatic conversion script
Id: cif_fix_values 7556 2019-12-06 15:28:31Z antanas 

 Adding full bibliography for 7705503--7705523.cif.
;
_cod_database_code 7705518
_shelx_shelxl_version_number 2018/3
_shelx_space_group_comment
;
The symmetry employed for this shelxl refinement is uniquely defined
by the following loop, which should always be used as a source of
symmetry information in preference to the above space-group names.
They are only intended as comments.
;
_shelx_estimated_absorpt_t_max 0.945
_shelx_estimated_absorpt_t_min 0.803
_olex2_refinement_description
;
1. Fixed Uiso
 At 1.2 times of:
  All C(H) groups, All C(H,H) groups
2. Restrained distances
 C40-C41
 1.5 with sigma of 0.01
3.a Secondary CH2 refined with riding coordinates:
 C27(H27A,H27B), C29(H29A,H29B), C30(H30A,H30B), C28(H28A,H28B), C38(H38A,
 H38B), C37(H37A,H37B), C39(H39A,H39B), C36(H36A,H36B), C41(H41A,H41B),
 C40(H40A,H40B)
3.b Aromatic/amide H refined with riding coordinates:
 C31(H31), C4(H4), C32(H32), C20(H20), C34(H34), C33(H33), C10(H10), C35(H35),
 C11(H11), C3(H3), C23(H23), C2(H2), C17(H17), C16(H16), C24(H24), C12(H12),
 C25(H25), C15(H15)
;
_olex2_submission_special_instructions 'No special instructions were received'

loop_
_space_group_symop_operation_xyz
'x, y, z'
'-x, y, -z+1/2'
'x+1/2, y+1/2, z'
'-x+1/2, y+1/2, -z+1/2'
'-x, -y, -z'
'x, -y, z-1/2'
'-x+1/2, -y+1/2, -z'
'x+1/2, -y+1/2, z-1/2'

loop_
_atom_site_label
_atom_site_type_symbol
_atom_site_fract_x
_atom_site_fract_y
_atom_site_fract_z
_atom_site_U_iso_or_equiv
_atom_site_adp_type
_atom_site_occupancy
_atom_site_site_symmetry_order
_atom_site_calc_flag
_atom_site_refinement_flags_posn
_atom_site_refinement_flags_adp
_atom_site_refinement_flags_occupancy
_atom_site_disorder_assembly
_atom_site_disorder_group
Er1 Er 0.30836(2) 0.61312(2) 0.26877(2) 0.0538(2) Uani 1 1 d . . . . .
I1 I 0.40898(2) 0.70732(2) 0.39130(3) 0.0638(2) Uani 1 1 d . . . . .
F2 F 0.4292(2) 0.5885(2) 0.1562(3) 0.0680(11) Uani 1 1 d . . . . .
F5 F 0.2409(2) 0.4279(2) 0.3455(3) 0.0726(12) Uani 1 1 d . . . . .
F4 F 0.2898(2) 0.4317(2) 0.1977(3) 0.0700(12) Uani 1 1 d . . . . .
F1 F 0.3187(3) 0.7708(2) 0.1392(4) 0.0760(13) Uani 1 1 d . . . . .
F7 F 0.3539(2) 0.5105(2) 0.5209(3) 0.0729(12) Uani 1 1 d . . . . .
F6 F 0.1380(2) 0.5657(2) 0.0951(3) 0.0715(12) Uani 1 1 d . . . . .
F3 F 0.1799(2) 0.5709(2) -0.0491(3) 0.0726(12) Uani 1 1 d . . . . .
O1 O 0.2358(3) 0.6938(3) 0.2034(4) 0.0646(13) Uani 1 1 d . . . . .
F8 F 0.3020(3) 0.7289(2) 0.4623(3) 0.0849(15) Uani 1 1 d . . . . .
N1 N 0.3329(3) 0.6402(3) 0.1628(4) 0.0578(14) Uani 1 1 d . . . . .
N4 N 0.2973(3) 0.6081(3) 0.3923(5) 0.0598(16) Uani 1 1 d . . . . .
N2 N 0.2738(3) 0.5545(3) 0.1337(4) 0.0576(14) Uani 1 1 d . . . . .
N3 N 0.2338(3) 0.5487(3) 0.2692(5) 0.0596(14) Uani 1 1 d . . . . .
N5 N 0.3884(3) 0.5291(3) 0.3415(4) 0.0591(15) Uani 1 1 d . . . . .
C6 C 0.3713(3) 0.6780(4) 0.1475(5) 0.0548(16) Uani 1 1 d . . . . .
C8 C 0.2381(3) 0.5035(4) 0.0755(5) 0.0592(17) Uani 1 1 d . . . . .
C31 C 0.4380(4) 0.5349(3) 0.3401(5) 0.0581(17) Uani 1 1 d . . . . .
H31 H 0.441732 0.572120 0.313149 0.070 Uiso 1 1 calc R . . . .
C4 C 0.4569(3) 0.6894(4) 0.1328(5) 0.0623(18) Uani 1 1 d . . . . .
H4 H 0.488298 0.669457 0.130810 0.075 Uiso 1 1 calc R . . . .
C5 C 0.4192(3) 0.6533(4) 0.1452(5) 0.0610(18) Uani 1 1 d . . . . .
C32 C 0.4848(4) 0.4896(4) 0.3758(5) 0.0637(19) Uani 1 1 d . . . . .
H32 H 0.519245 0.495571 0.372902 0.076 Uiso 1 1 calc R . . . .
C20 C 0.2546(4) 0.5630(4) 0.3548(6) 0.0628(18) Uani 1 1 d . . . . .
H20 H 0.239768 0.542423 0.386080 0.075 Uiso 1 1 calc R . . . .
C7 C 0.3031(3) 0.5905(4) 0.1097(6) 0.0585(17) Uani 1 1 d . . . . .
C34 C 0.4296(4) 0.4286(4) 0.4176(5) 0.0602(18) Uani 1 1 d . . . . .
H34 H 0.425367 0.391828 0.444826 0.072 Uiso 1 1 calc R . . . .
C33 C 0.4792(4) 0.4356(4) 0.4157(5) 0.066(2) Uani 1 1 d . . . . .
H33 H 0.510251 0.403794 0.441495 0.079 Uiso 1 1 calc R . . . .
C14 C 0.1420(4) 0.5089(4) 0.1353(6) 0.0626(18) Uani 1 1 d . . . . .
C1 C 0.3652(4) 0.7430(4) 0.1387(5) 0.0624(18) Uani 1 1 d . . . . .
C9 C 0.2461(4) 0.4409(4) 0.1094(6) 0.0635(18) Uani 1 1 d . . . . .
C22 C 0.3561(4) 0.5709(4) 0.5509(6) 0.0633(18) Uani 1 1 d . . . . .
C13 C 0.1916(4) 0.5118(4) -0.0138(6) 0.0642(19) Uani 1 1 d . . . . .
C10 C 0.2127(5) 0.3886(4) 0.0577(7) 0.072(2) Uani 1 1 d . . . . .
H10 H 0.220603 0.346861 0.082889 0.087 Uiso 1 1 calc R . . . .
C35 C 0.3840(3) 0.4758(4) 0.3793(5) 0.0592(17) Uani 1 1 d . . . . .
H35 H 0.348817 0.469835 0.380202 0.071 Uiso 1 1 calc R . . . .
C18 C 0.1935(4) 0.4401(4) 0.2606(6) 0.0639(18) Uani 1 1 d . . . . .
C19 C 0.1900(4) 0.5000(5) 0.2238(5) 0.063(2) Uani 1 1 d . . . . .
C21 C 0.3261(4) 0.6200(4) 0.4855(6) 0.0633(19) Uani 1 1 d . . . . .
C11 C 0.1665(4) 0.3997(5) -0.0339(7) 0.074(2) Uani 1 1 d . . . . .
H11 H 0.142906 0.364593 -0.071000 0.089 Uiso 1 1 calc R . . . .
C3 C 0.4491(4) 0.7557(4) 0.1232(6) 0.068(2) Uani 1 1 d . . . . .
H3 H 0.474811 0.781585 0.114305 0.082 Uiso 1 1 calc R . . . .
C23 C 0.3866(4) 0.5813(5) 0.6415(6) 0.076(2) Uani 1 1 d . . . . .
H23 H 0.405790 0.546925 0.682948 0.091 Uiso 1 1 calc R . . . .
C2 C 0.4019(4) 0.7829(4) 0.1270(6) 0.070(2) Uani 1 1 d . . . . .
H2 H 0.395452 0.827901 0.121666 0.084 Uiso 1 1 calc R . . . .
C17 C 0.1508(5) 0.3916(4) 0.2126(7) 0.073(2) Uani 1 1 d . . . . .
H17 H 0.154022 0.351693 0.240506 0.088 Uiso 1 1 calc R . . . .
C26 C 0.3298(4) 0.6804(4) 0.5206(6) 0.069(2) Uani 1 1 d . . . . .
C16 C 0.1046(5) 0.4021(5) 0.1258(8) 0.081(3) Uani 1 1 d . . . . .
H16 H 0.076249 0.368758 0.092423 0.097 Uiso 1 1 calc R . . . .
C24 C 0.3888(5) 0.6428(5) 0.6714(6) 0.079(2) Uani 1 1 d . . . . .
H24 H 0.410280 0.650723 0.734195 0.095 Uiso 1 1 calc R . . . .
C12 C 0.1549(4) 0.4603(5) -0.0706(6) 0.075(2) Uani 1 1 d . . . . .
H12 H 0.123342 0.467505 -0.132080 0.090 Uiso 1 1 calc R . . . .
C27 C 0.2304(4) 0.7457(5) 0.2544(6) 0.075(2) Uani 1 1 d . . . . .
H27A H 0.269764 0.768636 0.292405 0.091 Uiso 1 1 calc R . . . .
H27B H 0.218483 0.728184 0.293527 0.091 Uiso 1 1 calc R . . . .
C25 C 0.3601(5) 0.6934(5) 0.6111(7) 0.083(3) Uani 1 1 d . . . . .
H25 H 0.361476 0.735641 0.631833 0.100 Uiso 1 1 calc R . . . .
C15 C 0.0977(4) 0.4620(5) 0.0834(7) 0.077(2) Uani 1 1 d . . . . .
H15 H 0.064662 0.469937 0.023030 0.092 Uiso 1 1 calc R . . . .
O3 O 0.500000 1.0202(6) 0.250000 0.131(5) Uani 1 2 d S T P . .
C29 C 0.1843(5) 0.7806(4) 0.1022(6) 0.077(2) Uani 1 1 d . . . . .
H29A H 0.144852 0.791204 0.045540 0.093 Uiso 1 1 calc R . . . .
H29B H 0.217206 0.806333 0.106489 0.093 Uiso 1 1 calc R . . . .
C30 C 0.1978(4) 0.7094(4) 0.1092(6) 0.067(2) Uani 1 1 d . . . . .
H30A H 0.159391 0.684492 0.079169 0.081 Uiso 1 1 calc R . . . .
H30B H 0.219220 0.699200 0.079867 0.081 Uiso 1 1 calc R . . . .
C28 C 0.1816(5) 0.7904(5) 0.1846(7) 0.084(3) Uani 1 1 d . . . . .
H28A H 0.190702 0.835449 0.205466 0.101 Uiso 1 1 calc R . . . .
H28B H 0.140948 0.778809 0.170805 0.101 Uiso 1 1 calc R . . . .
O2 O 0.4196(5) 0.7925(6) 0.7724(7) 0.145(5) Uani 1 1 d . . . . .
C38 C 0.4667(7) 0.8588(8) 0.8967(10) 0.122(5) Uani 1 1 d . . . . .
H38A H 0.475913 0.904577 0.913599 0.146 Uiso 1 1 calc R . . . .
H38B H 0.461599 0.836520 0.940722 0.146 Uiso 1 1 calc R . . . .
C37 C 0.5138(6) 0.8287(9) 0.8904(9) 0.126(5) Uani 1 1 d . . . . .
H37A H 0.550318 0.817700 0.950539 0.151 Uiso 1 1 calc R . . . .
H37B H 0.525955 0.856202 0.858207 0.151 Uiso 1 1 calc R . . . .
C39 C 0.4104(7) 0.8511(7) 0.8011(8) 0.121(5) Uani 1 1 d . . . . .
H39A H 0.372712 0.849928 0.800328 0.145 Uiso 1 1 calc R . . . .
H39B H 0.407230 0.886592 0.762201 0.145 Uiso 1 1 calc R . . . .
C36 C 0.4810(6) 0.7705(10) 0.8379(12) 0.143(7) Uani 1 1 d . . . . .
H36A H 0.499939 0.752939 0.807862 0.172 Uiso 1 1 calc R . . . .
H36B H 0.481272 0.737046 0.877101 0.172 Uiso 1 1 calc R . . . .
C41 C 0.4855(13) 0.9181(8) 0.271(2) 0.253(18) Uani 1 1 d D . . . .
H41A H 0.502866 0.884707 0.318735 0.303 Uiso 1 1 calc R . . . .
H41B H 0.441384 0.909545 0.228248 0.303 Uiso 1 1 calc R . . . .
C40 C 0.4951(9) 0.9825(9) 0.3118(10) 0.142(7) Uani 1 1 d D . . . .
H40A H 0.460030 0.995975 0.313679 0.171 Uiso 1 1 calc R . . . .
H40B H 0.532979 0.984352 0.373170 0.171 Uiso 1 1 calc R . . . .
H7 H 0.303(4) 0.585(5) 0.057(7) 0.07(3) Uiso 1 1 d . . . . .

loop_
_atom_site_aniso_label
_atom_site_aniso_U_11
_atom_site_aniso_U_22
_atom_site_aniso_U_33
_atom_site_aniso_U_23
_atom_site_aniso_U_13
_atom_site_aniso_U_12
Er1 0.0574(3) 0.0514(3) 0.0390(3) 0.00115(10) 0.0188(2) 0.00344(11)
I1 0.0662(4) 0.0579(3) 0.0521(4) -0.00485(19) 0.0239(3) -0.0011(2)
F2 0.067(3) 0.061(3) 0.060(3) 0.002(2) 0.026(2) 0.009(2)
F5 0.074(3) 0.067(3) 0.062(3) 0.006(2) 0.029(2) -0.002(2)
F4 0.081(3) 0.061(3) 0.050(2) 0.0054(18) 0.026(2) 0.005(2)
F1 0.085(3) 0.060(3) 0.087(4) 0.000(2) 0.051(3) 0.005(2)
F7 0.080(3) 0.068(3) 0.057(3) 0.015(2) 0.031(2) 0.014(2)
F6 0.072(3) 0.069(3) 0.060(3) 0.002(2) 0.029(2) 0.000(2)
F3 0.070(3) 0.071(3) 0.052(3) 0.006(2) 0.020(2) 0.007(2)
O1 0.071(3) 0.054(3) 0.051(3) 0.006(2) 0.023(3) 0.012(2)
F8 0.122(5) 0.064(3) 0.055(3) 0.003(2) 0.041(3) 0.013(3)
N1 0.065(4) 0.051(3) 0.046(3) -0.001(2) 0.025(3) 0.001(3)
N4 0.065(4) 0.061(4) 0.038(3) -0.002(2) 0.020(3) 0.002(3)
N2 0.060(3) 0.055(3) 0.042(3) -0.001(2) 0.019(3) 0.003(3)
N3 0.060(3) 0.060(3) 0.050(4) -0.001(3) 0.026(3) 0.002(3)
N5 0.057(3) 0.052(3) 0.048(3) -0.005(2) 0.017(3) 0.001(3)
C6 0.058(4) 0.062(4) 0.033(3) 0.000(3) 0.019(3) -0.001(3)
C8 0.057(4) 0.058(4) 0.052(4) -0.008(3) 0.025(3) 0.000(3)
C31 0.064(4) 0.051(4) 0.038(4) 0.004(3) 0.016(3) 0.000(3)
C4 0.049(4) 0.074(5) 0.048(4) 0.001(3) 0.016(3) -0.001(3)
C5 0.056(4) 0.060(4) 0.040(4) 0.000(3) 0.011(3) 0.000(3)
C32 0.059(4) 0.060(4) 0.049(4) -0.005(3) 0.017(3) 0.003(3)
C20 0.075(5) 0.057(4) 0.052(4) 0.001(3) 0.033(4) 0.003(3)
C7 0.054(4) 0.062(4) 0.046(4) -0.001(3) 0.020(3) 0.009(3)
C34 0.070(4) 0.053(4) 0.043(4) 0.006(3) 0.023(3) 0.008(3)
C33 0.066(5) 0.056(4) 0.042(4) 0.001(3) 0.010(3) 0.007(3)
C14 0.058(4) 0.062(4) 0.054(4) -0.004(3) 0.023(3) 0.001(3)
C1 0.066(4) 0.064(4) 0.050(4) 0.002(3) 0.028(4) 0.006(3)
C9 0.062(4) 0.060(4) 0.055(4) -0.004(3) 0.025(4) 0.001(3)
C22 0.061(4) 0.070(5) 0.051(4) 0.007(3) 0.027(3) 0.002(3)
C13 0.065(5) 0.066(4) 0.054(5) -0.006(3) 0.029(4) 0.001(4)
C10 0.075(5) 0.055(5) 0.072(6) -0.006(3) 0.033(5) -0.005(3)
C35 0.051(4) 0.059(4) 0.050(4) 0.002(3) 0.018(3) 0.002(3)
C18 0.071(5) 0.059(4) 0.056(5) 0.003(3) 0.032(4) 0.004(3)
C19 0.073(5) 0.065(5) 0.051(5) -0.006(3) 0.034(4) -0.006(3)
C21 0.060(4) 0.070(5) 0.045(4) 0.004(3) 0.021(4) 0.002(3)
C11 0.068(5) 0.071(5) 0.071(6) -0.019(4) 0.032(5) -0.011(4)
C3 0.063(4) 0.072(5) 0.049(4) -0.002(3) 0.019(3) -0.001(4)
C23 0.075(5) 0.089(6) 0.054(5) 0.013(4) 0.031(4) 0.005(5)
C2 0.075(5) 0.061(4) 0.059(5) 0.003(4) 0.028(4) -0.006(4)
C17 0.071(5) 0.061(5) 0.077(6) 0.001(4) 0.036(5) -0.006(4)
C26 0.080(5) 0.067(5) 0.049(4) 0.006(3) 0.030(4) 0.003(4)
C16 0.075(5) 0.074(5) 0.080(7) -0.008(5) 0.036(5) -0.011(4)
C24 0.087(6) 0.096(7) 0.036(4) 0.005(4) 0.024(4) -0.004(5)
C12 0.060(4) 0.095(6) 0.054(5) -0.020(4) 0.023(4) -0.008(4)
C27 0.073(5) 0.078(5) 0.056(5) -0.005(4) 0.024(4) 0.019(4)
C25 0.108(7) 0.074(5) 0.058(5) -0.013(4) 0.040(5) -0.012(5)
C15 0.072(5) 0.072(5) 0.070(6) -0.011(4) 0.030(4) -0.005(4)
O3 0.181(15) 0.078(7) 0.151(14) 0.000 0.104(12) 0.000
C29 0.080(6) 0.067(5) 0.052(5) 0.004(4) 0.018(4) 0.015(4)
C30 0.060(4) 0.067(5) 0.052(4) 0.006(3) 0.017(4) 0.015(3)
C28 0.096(7) 0.077(6) 0.062(6) -0.005(4) 0.034(5) 0.023(5)
O2 0.097(6) 0.183(11) 0.101(7) -0.064(7) 0.023(5) 0.002(6)
C38 0.105(9) 0.114(10) 0.081(8) -0.018(7) 0.012(7) 0.017(8)
C37 0.079(7) 0.179(15) 0.072(8) -0.006(9) 0.013(6) -0.027(9)
C39 0.116(10) 0.093(8) 0.076(7) -0.007(6) 0.008(7) 0.006(7)
C36 0.073(7) 0.191(17) 0.120(12) -0.071(12) 0.027(7) 0.000(9)
C41 0.35(3) 0.084(10) 0.56(5) 0.06(2) 0.40(4) 0.049(16)
C40 0.154(14) 0.175(17) 0.084(9) -0.012(9) 0.058(10) -0.069(12)

loop_
_atom_type_symbol
_atom_type_description
_atom_type_scat_dispersion_real
_atom_type_scat_dispersion_imag
_atom_type_scat_source
C C 0.0033 0.0016 'International Tables Vol C Tables 4.2.6.8 and 6.1.1.4'
H H 0.0000 0.0000 'International Tables Vol C Tables 4.2.6.8 and 6.1.1.4'
Er Er -0.2586 4.9576 'International Tables Vol C Tables 4.2.6.8 and 6.1.1.4'
F F 0.0171 0.0103 'International Tables Vol C Tables 4.2.6.8 and 6.1.1.4'
I I -0.4742 1.8119 'International Tables Vol C Tables 4.2.6.8 and 6.1.1.4'
N N 0.0061 0.0033 'International Tables Vol C Tables 4.2.6.8 and 6.1.1.4'
O O 0.0106 0.0060 'International Tables Vol C Tables 4.2.6.8 and 6.1.1.4'

loop_
_geom_angle_atom_site_label_1
_geom_angle_atom_site_label_2
_geom_angle_atom_site_label_3
_geom_angle
_geom_angle_site_symmetry_1
_geom_angle_site_symmetry_3
_geom_angle_publ_flag
O1 Er1 I1 92.09(15) . . ?
O1 Er1 N1 86.8(2) . . ?
O1 Er1 N4 90.2(2) . . ?
O1 Er1 N2 97.0(2) . . ?
O1 Er1 N3 87.7(2) . . ?
O1 Er1 N5 178.3(2) . . ?
O1 Er1 C7 93.1(2) . . ?
N1 Er1 I1 84.53(15) . . ?
N1 Er1 N5 93.0(2) . . ?
N1 Er1 C7 28.0(2) . . ?
N4 Er1 I1 82.58(17) . . ?
N4 Er1 N1 166.6(2) . . ?
N4 Er1 N5 89.7(2) . . ?
N4 Er1 C7 165.4(2) . . ?
N2 Er1 I1 138.25(17) . . ?
N2 Er1 N1 55.6(2) . . ?
N2 Er1 N4 137.7(2) . . ?
N2 Er1 N5 84.2(2) . . ?
N2 Er1 C7 27.7(2) . . ?
N3 Er1 I1 138.67(16) . . ?
N3 Er1 N1 136.6(2) . . ?
N3 Er1 N4 56.1(2) . . ?
N3 Er1 N2 82.5(2) . . ?
N3 Er1 N5 93.7(2) . . ?
N3 Er1 C7 109.8(2) . . ?
N5 Er1 I1 86.22(14) . . ?
N5 Er1 C7 87.5(2) . . ?
C7 Er1 I1 111.48(17) . . ?
C27 O1 Er1 124.1(5) . . ?
C30 O1 Er1 126.4(5) . . ?
C30 O1 C27 108.5(6) . . ?
C6 N1 Er1 145.2(5) . . ?
C7 N1 Er1 94.0(5) . . ?
C7 N1 C6 119.5(7) . . ?
C20 N4 Er1 94.2(5) . . ?
C20 N4 C21 117.6(7) . . ?
C21 N4 Er1 145.2(6) . . ?
C8 N2 Er1 148.0(6) . . ?
C7 N2 Er1 94.6(5) . . ?
C7 N2 C8 117.3(7) . . ?
C20 N3 Er1 94.1(5) . . ?
C20 N3 C19 119.8(7) . . ?
C19 N3 Er1 144.8(5) . . ?
C31 N5 Er1 119.0(5) . . ?
C31 N5 C35 116.8(6) . . ?
C35 N5 Er1 124.0(5) . . ?
C5 C6 N1 124.1(7) . . ?
C1 C6 N1 121.3(7) . . ?
C1 C6 C5 114.5(7) . . ?
C9 C8 N2 120.2(7) . . ?
C13 C8 N2 123.6(7) . . ?
C13 C8 C9 116.1(7) . . ?
N5 C31 C32 124.1(7) . . ?
C5 C4 C3 119.9(8) . . ?
F2 C5 C6 117.9(7) . . ?
C4 C5 F2 117.9(7) . . ?
C4 C5 C6 124.2(8) . . ?
C33 C32 C31 117.5(9) . . ?
N4 C20 N3 115.0(8) . . ?
N1 C7 Er1 58.0(5) . . ?
N2 C7 Er1 57.7(4) . . ?
N2 C7 N1 115.6(8) . . ?
C33 C34 C35 119.8(7) . . ?
C34 C33 C32 119.5(8) . . ?
F6 C14 C19 118.4(7) . . ?
F6 C14 C15 117.8(8) . . ?
C19 C14 C15 123.7(8) . . ?
F1 C1 C2 117.3(7) . . ?
C6 C1 F1 118.0(7) . . ?
C6 C1 C2 124.7(8) . . ?
F4 C9 C8 117.5(7) . . ?
F4 C9 C10 118.5(8) . . ?
C10 C9 C8 123.9(8) . . ?
F7 C22 C21 117.5(7) . . ?
F7 C22 C23 119.0(8) . . ?
C23 C22 C21 123.6(9) . . ?
F3 C13 C8 118.9(7) . . ?
F3 C13 C12 118.1(8) . . ?
C8 C13 C12 123.0(8) . . ?
C9 C10 C11 117.5(8) . . ?
N5 C35 C34 122.3(8) . . ?
F5 C18 C19 118.6(7) . . ?
F5 C18 C17 118.6(7) . . ?
C19 C18 C17 122.8(8) . . ?
C14 C19 N3 119.7(8) . . ?
C14 C19 C18 116.1(8) . . ?
C18 C19 N3 124.1(8) . . ?
C22 C21 N4 122.1(8) . . ?
C26 C21 N4 123.3(7) . . ?
C26 C21 C22 114.6(8) . . ?
C12 C11 C10 121.4(8) . . ?
C4 C3 C2 117.7(8) . . ?
C22 C23 C24 118.6(9) . . ?
C1 C2 C3 118.9(8) . . ?
C16 C17 C18 119.1(9) . . ?
F8 C26 C21 117.6(8) . . ?
F8 C26 C25 118.3(8) . . ?
C25 C26 C21 124.1(8) . . ?
C17 C16 C15 121.5(9) . . ?
C23 C24 C25 121.1(9) . . ?
C11 C12 C13 118.0(9) . . ?
O1 C27 C28 105.9(7) . . ?
C26 C25 C24 118.1(9) . . ?
C14 C15 C16 116.6(9) . . ?
C40 O3 C40 112.9(18) . 2_655 ?
C30 C29 C28 100.8(8) . . ?
O1 C30 C29 107.2(7) . . ?
C27 C28 C29 103.6(8) . . ?
C39 O2 C36 109.0(10) . . ?
C37 C38 C39 101.8(13) . . ?
C38 C37 C36 100.6(12) . . ?
O2 C39 C38 104.2(11) . . ?
O2 C36 C37 104.3(14) . . ?
C41 C41 C40 106.3(14) 2_655 . ?
O3 C40 C41 100.7(13) . . ?

loop_
_geom_bond_atom_site_label_1
_geom_bond_atom_site_label_2
_geom_bond_distance
_geom_bond_site_symmetry_2
_geom_bond_publ_flag
Er1 I1 3.0360(11) . ?
Er1 O1 2.318(5) . ?
Er1 N1 2.400(7) . ?
Er1 N4 2.400(8) . ?
Er1 N2 2.394(6) . ?
Er1 N3 2.393(7) . ?
Er1 N5 2.483(6) . ?
Er1 C7 2.823(9) . ?
F2 C5 1.370(9) . ?
F5 C18 1.346(10) . ?
F4 C9 1.353(9) . ?
F1 C1 1.368(10) . ?
F7 C22 1.360(10) . ?
F6 C14 1.361(10) . ?
F3 C13 1.343(10) . ?
O1 C27 1.477(10) . ?
O1 C30 1.439(10) . ?
F8 C26 1.340(10) . ?
N1 C6 1.431(10) . ?
N1 C7 1.327(10) . ?
N4 C20 1.328(11) . ?
N4 C21 1.419(11) . ?
N2 C8 1.417(10) . ?
N2 C7 1.316(11) . ?
N3 C20 1.345(11) . ?
N3 C19 1.407(11) . ?
N5 C31 1.333(11) . ?
N5 C35 1.343(10) . ?
C6 C5 1.391(12) . ?
C6 C1 1.366(12) . ?
C8 C9 1.406(12) . ?
C8 C13 1.378(12) . ?
C31 C32 1.394(11) . ?
C4 C5 1.366(12) . ?
C4 C3 1.394(12) . ?
C32 C33 1.390(13) . ?
C34 C33 1.341(13) . ?
C34 C35 1.402(11) . ?
C14 C19 1.380(12) . ?
C14 C15 1.406(12) . ?
C1 C2 1.383(13) . ?
C9 C10 1.383(12) . ?
C22 C21 1.419(11) . ?
C22 C23 1.368(13) . ?
C13 C12 1.423(12) . ?
C10 C11 1.413(15) . ?
C18 C19 1.394(12) . ?
C18 C17 1.398(12) . ?
C21 C26 1.387(13) . ?
C11 C12 1.380(15) . ?
C3 C2 1.410(14) . ?
C23 C24 1.379(16) . ?
C17 C16 1.354(16) . ?
C26 C25 1.377(13) . ?
C16 C15 1.420(15) . ?
C24 C25 1.394(15) . ?
C27 C28 1.514(13) . ?
O3 C40 1.425(17) . ?
O3 C40 1.425(17) 2_655 ?
C29 C30 1.516(12) . ?
C29 C28 1.536(15) . ?
O2 C39 1.401(17) . ?
O2 C36 1.446(18) . ?
C38 C37 1.46(2) . ?
C38 C39 1.524(17) . ?
C37 C36 1.48(2) . ?
C41 C41 1.36(4) 2_655 ?
C41 C40 1.480(10) . ?
